data_7252115
loop_
_publ_author_name
'Hazarika, Abhinav'
'Singh, Abhay Pratap'
'Baruah, Jubaraj B.'

_publ_section_title
;
 Encapsulation of Cation in Sulphate and Anion in Methyl Sulphate Salt of
 Sulphathiazole
;
_journal_name_full CrystEngComm
_journal_paper_doi 10.1039/D6CE00087H
_journal_year 2026
_chemical_formula_sum 'C18 H22 N6 O9 S5'
_chemical_formula_weight 626.71
_space_group_crystal_system monoclinic
_space_group_IT_number 14
_space_group_name_Hall '-P 2yn'
_space_group_name_H-M_alt 'P 1 21/n 1'
_atom_sites_solution_hydrogens mixed
_audit_creation_method SHELXL-2019/1
_audit_update_record
;
2026-05-14 deposited with the CCDC.	2026-06-15 downloaded from the CCDC.
;
_cell_angle_alpha 90
_cell_angle_beta 90.3690(10)
_cell_angle_gamma 90
_cell_formula_units_Z 8
_cell_length_a 11.8192(5)
_cell_length_b 23.2170(10)
_cell_length_c 17.7429(8)
_cell_measurement_reflns_used 9972
_cell_measurement_temperature 293(2)
_cell_measurement_theta_max 26.35
_cell_measurement_theta_min 2.30
_cell_volume 4868.7(4)
_computing_cell_refinement 'Bruker SAINT'
_computing_data_collection 'Bruker APEX2'
_computing_data_reduction 'Bruker SAINT'
_computing_molecular_graphics 'Bruker SHELXTL'
_computing_publication_material 'Bruker SHELXTL'
_computing_structure_refinement 'SHELXL-2014 (Sheldrick 2014)'
_computing_structure_solution 'SHELXS-97 (Sheldrick 2008)'
_diffrn_ambient_temperature 293(2)
_diffrn_measured_fraction_theta_full 0.998
_diffrn_measured_fraction_theta_max 0.998
_diffrn_measurement_device_type 'Bruker APEX-II CCD'
_diffrn_measurement_method '\f and \w scans'
_diffrn_radiation_type MoK\a
_diffrn_radiation_wavelength 0.71073
_diffrn_reflns_av_R_equivalents 0.0479
_diffrn_reflns_av_unetI/netI 0.0215
_diffrn_reflns_Laue_measured_fraction_full 0.998
_diffrn_reflns_Laue_measured_fraction_max 0.998
_diffrn_reflns_limit_h_max 13
_diffrn_reflns_limit_h_min -13
_diffrn_reflns_limit_k_max 26
_diffrn_reflns_limit_k_min -26
_diffrn_reflns_limit_l_max 20
_diffrn_reflns_limit_l_min -20
_diffrn_reflns_number 114379
_diffrn_reflns_point_group_measured_fraction_full 0.998
_diffrn_reflns_point_group_measured_fraction_max 0.998
_diffrn_reflns_theta_full 24.408
_diffrn_reflns_theta_max 24.408
_diffrn_reflns_theta_min 1.444
_exptl_absorpt_coefficient_mu 0.541
_exptl_absorpt_correction_type none
_exptl_crystal_colour Colourless
_exptl_crystal_density_diffrn 1.710
_exptl_crystal_description Block
_exptl_crystal_F_000 2592
_exptl_crystal_size_max 0.410
_exptl_crystal_size_min 0.345
_refine_diff_density_max 1.058
_refine_diff_density_min -0.432
_refine_diff_density_rms 0.080
_refine_ls_extinction_method none
_refine_ls_goodness_of_fit_ref 1.084
_refine_ls_hydrogen_treatment mixed
_refine_ls_matrix_type full
_refine_ls_number_parameters 705
_refine_ls_number_reflns 8007
_refine_ls_number_restraints 0
_refine_ls_restrained_S_all 1.084
_refine_ls_R_factor_all 0.0792
_refine_ls_R_factor_gt 0.0574
_refine_ls_shift/su_max 0.000
_refine_ls_shift/su_mean 0.000
_refine_ls_structure_factor_coef Fsqd
_refine_ls_weighting_details 'w=1/[\s^2^(Fo^2^)+(0.0801P)^2^+8.6595P] where P=(Fo^2^+2Fc^2^)/3'
_refine_ls_weighting_scheme calc
_refine_ls_wR_factor_gt 0.1528
_refine_ls_wR_factor_ref 0.1769
_reflns_Friedel_coverage 0.000
_reflns_number_gt 5777
_reflns_number_total 8007
_reflns_threshold_expression 'I > 2\s(I)'
_cod_data_source_file d6ce00087h3.cif
_cod_data_source_block Stz_SO4
_cod_original_sg_symbol_H-M 'P 21/n'
_cod_database_code 7252115
_shelx_shelxl_version_number 2019/1
_shelx_space_group_comment
;
The symmetry employed for this shelxl refinement is uniquely defined
by the following loop, which should always be used as a source of
symmetry information in preference to the above space-group names.
They are only intended as comments.
;

loop_
_space_group_symop_operation_xyz
'x, y, z'
'-x+1/2, y+1/2, -z+1/2'
'-x, -y, -z'
'x-1/2, -y-1/2, z-1/2'

loop_
_atom_site_label
_atom_site_type_symbol
_atom_site_fract_x
_atom_site_fract_y
_atom_site_fract_z
_atom_site_U_iso_or_equiv
_atom_site_adp_type
_atom_site_occupancy
_atom_site_site_symmetry_order
_atom_site_calc_flag
_atom_site_refinement_flags_posn
_atom_site_refinement_flags_adp
_atom_site_refinement_flags_occupancy
_atom_site_disorder_assembly
_atom_site_disorder_group
S10 S -0.03867(7) 0.07722(4) 0.41937(5) 0.0279(2) Uani 1 1 d . . . . .
S9 S 0.19541(9) 0.07354(4) 0.52124(6) 0.0410(3) Uani 1 1 d . . . . .
O15 O -0.1420(2) 0.05099(11) 0.39371(16) 0.0435(7) Uani 1 1 d . . . . .
O16 O -0.0350(2) 0.09843(12) 0.49537(14) 0.0467(7) Uani 1 1 d . . . . .
N11 N 0.0603(2) 0.03238(12) 0.40304(16) 0.0288(7) Uani 1 1 d . . . . .
N12 N 0.0250(2) 0.28262(11) 0.22170(17) 0.0296(7) Uani 1 1 d . . . . .
H12A H 0.093858 0.297403 0.227990 0.044 Uiso 1 1 calc R U . . .
H12B H -0.026637 0.308784 0.234214 0.044 Uiso 1 1 calc R U . . .
H12C H 0.015256 0.272576 0.173681 0.044 Uiso 1 1 calc R U . . .
N10 N 0.2370(3) -0.00518(15) 0.4286(2) 0.0378(8) Uani 1 1 d . . . . .
C32 C 0.0874(3) 0.16532(15) 0.3591(2) 0.0286(8) Uani 1 1 d . . . . .
H32 H 0.146336 0.152421 0.389744 0.034 Uiso 1 1 calc R U . . .
C31 C -0.0161(3) 0.13704(13) 0.35877(18) 0.0235(7) Uani 1 1 d . . . . .
C36 C -0.1043(3) 0.15606(15) 0.31397(19) 0.0278(8) Uani 1 1 d . . . . .
H36 H -0.173007 0.136574 0.313934 0.033 Uiso 1 1 calc R U . . .
C34 C 0.0126(3) 0.23208(13) 0.26946(18) 0.0241(7) Uani 1 1 d . . . . .
C30 C 0.1549(3) 0.03187(14) 0.44440(19) 0.0268(8) Uani 1 1 d . . . . .
C33 C 0.1016(3) 0.21308(15) 0.3132(2) 0.0284(8) Uani 1 1 d . . . . .
H33 H 0.170816 0.232126 0.312039 0.034 Uiso 1 1 calc R U . . .
C35 C -0.0902(3) 0.20399(15) 0.2693(2) 0.0293(8) Uani 1 1 d . . . . .
H35 H -0.149431 0.217290 0.239286 0.035 Uiso 1 1 calc R U . . .
C29 C 0.3315(3) -0.0015(2) 0.4753(2) 0.0466(11) Uani 1 1 d . . . . .
H29 H 0.394357 -0.025316 0.470495 0.056 Uiso 1 1 calc R U . . .
C28 C 0.3234(4) 0.0388(2) 0.5269(3) 0.0493(11) Uani 1 1 d . . . . .
H28 H 0.379685 0.047436 0.561960 0.059 Uiso 1 1 calc R U . . .
S7 S 0.46609(8) 0.16713(4) 0.42433(5) 0.0303(2) Uani 1 1 d . . . . .
S6 S 0.71836(9) 0.18198(4) 0.50444(6) 0.0430(3) Uani 1 1 d . . . . .
O9 O 0.4886(3) 0.14577(12) 0.49875(15) 0.0514(8) Uani 1 1 d . . . . .
O10 O 0.3547(2) 0.18799(12) 0.40746(18) 0.0500(8) Uani 1 1 d . . . . .
N9 N 0.5398(2) -0.03084(11) 0.21471(16) 0.0273(7) Uani 1 1 d . . . . .
H9A H 0.605893 -0.047582 0.224835 0.041 Uiso 1 1 calc R U . . .
H9B H 0.539390 -0.018234 0.167344 0.041 Uiso 1 1 calc R U . . .
H9C H 0.484229 -0.056271 0.220795 0.041 Uiso 1 1 calc R U . . .
N8 N 0.5522(2) 0.21688(12) 0.40210(16) 0.0289(7) Uani 1 1 d . . . . .
N7 N 0.7226(3) 0.26488(15) 0.4130(2) 0.0354(8) Uani 1 1 d . . . . .
C22 C 0.4895(3) 0.10926(14) 0.36079(19) 0.0262(8) Uani 1 1 d . . . . .
C25 C 0.5231(3) 0.01756(13) 0.26576(18) 0.0240(7) Uani 1 1 d . . . . .
C27 C 0.4024(3) 0.09074(15) 0.3147(2) 0.0290(8) Uani 1 1 d . . . . .
H27 H 0.332892 0.109488 0.315664 0.035 Uiso 1 1 calc R U . . .
C26 C 0.4183(3) 0.04442(15) 0.2672(2) 0.0292(8) Uani 1 1 d . . . . .
H26 H 0.359500 0.031388 0.236494 0.035 Uiso 1 1 calc R U . . .
C21 C 0.6535(3) 0.22235(14) 0.43466(19) 0.0281(8) Uani 1 1 d . . . . .
C24 C 0.6108(3) 0.03589(15) 0.3112(2) 0.0298(8) Uani 1 1 d . . . . .
H24 H 0.680884 0.017720 0.309233 0.036 Uiso 1 1 calc R U . . .
C23 C 0.5937(3) 0.08160(15) 0.3597(2) 0.0316(8) Uani 1 1 d . . . . .
H23 H 0.651715 0.093798 0.391525 0.038 Uiso 1 1 calc R U . . .
C20 C 0.8255(3) 0.26708(19) 0.4498(3) 0.0472(11) Uani 1 1 d . . . . .
H20 H 0.880179 0.294998 0.440658 0.057 Uiso 1 1 calc R U . . .
C19 C 0.8378(4) 0.2255(2) 0.4989(3) 0.0507(12) Uani 1 1 d . . . . .
H19 H 0.902964 0.219846 0.527666 0.061 Uiso 1 1 calc R U . . .
S4 S 0.53079(7) 0.08301(4) 0.06245(5) 0.0293(2) Uani 1 1 d . . . . .
S3 S 0.27652(9) 0.06809(4) -0.01302(6) 0.0443(3) Uani 1 1 d . . . . .
O3 O 0.5050(2) 0.10457(11) -0.01195(14) 0.0450(7) Uani 1 1 d . . . . .
O4 O 0.6423(2) 0.06235(12) 0.07817(17) 0.0460(7) Uani 1 1 d . . . . .
N6 N 0.4590(2) 0.28002(11) 0.27404(16) 0.0270(7) Uani 1 1 d . . . . .
H6A H 0.391409 0.295732 0.265673 0.041 Uiso 1 1 calc R U . . .
H6B H 0.512608 0.306309 0.266600 0.041 Uiso 1 1 calc R U . . .
H6C H 0.462915 0.267392 0.321347 0.041 Uiso 1 1 calc R U . . .
N5 N 0.4461(2) 0.03259(12) 0.08623(16) 0.0289(7) Uani 1 1 d . . . . .
N4 N 0.2743(3) -0.01414(14) 0.07967(19) 0.0356(8) Uani 1 1 d . . . . .
C16 C 0.4757(3) 0.23179(13) 0.22231(18) 0.0232(7) Uani 1 1 d . . . . .
C13 C 0.5076(3) 0.14035(13) 0.12675(19) 0.0244(7) Uani 1 1 d . . . . .
C14 C 0.4042(3) 0.16829(14) 0.1278(2) 0.0289(8) Uani 1 1 d . . . . .
H14 H 0.346181 0.156408 0.095794 0.035 Uiso 1 1 calc R U . . .
C18 C 0.5950(3) 0.15834(15) 0.1734(2) 0.0287(8) Uani 1 1 d . . . . .
H18 H 0.664223 0.139314 0.172555 0.034 Uiso 1 1 calc R U . . .
C15 C 0.3871(3) 0.21403(14) 0.1768(2) 0.0290(8) Uani 1 1 d . . . . .
H15 H 0.317310 0.232401 0.178915 0.035 Uiso 1 1 calc R U . . .
C12 C 0.3438(3) 0.02766(14) 0.05555(19) 0.0286(8) Uani 1 1 d . . . . .
C17 C 0.5794(3) 0.20449(15) 0.2212(2) 0.0291(8) Uani 1 1 d . . . . .
H17 H 0.638029 0.217048 0.252315 0.035 Uiso 1 1 calc R U . . .
C11 C 0.1697(4) -0.01551(19) 0.0453(3) 0.0474(11) Uani 1 1 d . . . . .
H11A H 0.114573 -0.042832 0.056107 0.057 Uiso 1 1 calc R U . . .
C10 C 0.1560(4) 0.02585(19) -0.0043(3) 0.0500(12) Uani 1 1 d . . . . .
H10A H 0.089542 0.031860 -0.031524 0.060 Uiso 1 1 calc R U . . .
S2 S 1.03656(8) 0.17191(4) 0.06901(5) 0.0312(2) Uani 1 1 d . . . . .
S1 S 0.80031(10) 0.17664(4) -0.02866(6) 0.0457(3) Uani 1 1 d . . . . .
O1 O 1.0279(3) 0.14972(12) -0.00655(15) 0.0494(8) Uani 1 1 d . . . . .
O2 O 1.1414(2) 0.19757(12) 0.09243(18) 0.0505(8) Uani 1 1 d . . . . .
N3 N 0.9753(2) -0.03292(11) 0.26840(16) 0.0272(7) Uani 1 1 d . . . . .
H3A H 0.905393 -0.046798 0.264161 0.041 Uiso 1 1 calc R U . . .
H3B H 0.988946 -0.023312 0.316167 0.041 Uiso 1 1 calc R U . . .
H3C H 1.024675 -0.059646 0.254008 0.041 Uiso 1 1 calc R U . . .
N2 N 0.9401(2) 0.21773(12) 0.08682(16) 0.0295(7) Uani 1 1 d . . . . .
N1 N 0.7618(3) 0.25521(15) 0.06535(19) 0.0360(8) Uani 1 1 d . . . . .
C7 C 0.9868(3) 0.01788(13) 0.22066(18) 0.0240(7) Uani 1 1 d . . . . .
C9 C 1.1024(3) 0.09458(15) 0.17647(19) 0.0265(8) Uani 1 1 d . . . . .
H9 H 1.170506 0.114647 0.176968 0.032 Uiso 1 1 calc R U . . .
C6 C 0.8976(3) 0.03614(15) 0.17658(19) 0.0277(8) Uani 1 1 d . . . . .
H6 H 0.828783 0.016754 0.177629 0.033 Uiso 1 1 calc R U . . .
C4 C 1.0143(3) 0.11295(14) 0.13092(19) 0.0253(8) Uani 1 1 d . . . . .
C8 C 1.0894(3) 0.04650(14) 0.22120(19) 0.0270(8) Uani 1 1 d . . . . .
H8A H 1.148845 0.033494 0.251310 0.032 Uiso 1 1 calc R U . . .
C5 C 0.9117(3) 0.08390(15) 0.1305(2) 0.0289(8) Uani 1 1 d . . . . .
H5A H 0.852767 0.096349 0.099626 0.035 Uiso 1 1 calc R U . . .
C3 C 0.8439(3) 0.21831(14) 0.04741(19) 0.0280(8) Uani 1 1 d . . . . .
C1 C 0.6713(4) 0.2102(2) -0.0308(3) 0.0554(13) Uani 1 1 d . . . . .
H1A H 0.612929 0.200866 -0.064007 0.066 Uiso 1 1 calc R U . . .
C2 C 0.6654(3) 0.2511(2) 0.0209(3) 0.0506(12) Uani 1 1 d . . . . .
H2A H 0.602603 0.274829 0.026847 0.061 Uiso 1 1 calc R U . . .
S8 S 0.25206(7) 0.38916(4) 0.25870(5) 0.0280(2) Uani 1 1 d . . . . .
O11 O 0.24258(19) 0.32684(11) 0.24683(15) 0.0387(7) Uani 1 1 d . . . . .
O12 O 0.3616(2) 0.40039(12) 0.29705(16) 0.0459(7) Uani 1 1 d . . . . .
O14 O 0.1606(2) 0.40828(13) 0.30712(18) 0.0572(8) Uani 1 1 d . . . . .
O13 O 0.2500(3) 0.41962(15) 0.1878(2) 0.0756(11) Uani 1 1 d . . . . .
S5 S 0.75318(7) 0.36108(4) 0.24993(5) 0.0291(3) Uani 1 1 d . . . . .
O8 O 0.7437(2) 0.42390(11) 0.24625(16) 0.0411(7) Uani 1 1 d . . . . .
O6 O 0.8615(2) 0.34743(12) 0.28818(16) 0.0471(7) Uani 1 1 d . . . . .
O7 O 0.6601(2) 0.33859(13) 0.29514(18) 0.0566(8) Uani 1 1 d . . . . .
O5 O 0.7500(3) 0.33692(15) 0.17498(19) 0.0763(11) Uani 1 1 d . . . . .
O18 O 0.0191(3) 0.39927(16) 0.1442(2) 0.0809(11) Uani 1 1 d G . . . .
H18A H 0.008592 0.382944 0.101857 0.121 Uiso 1 1 d G U . . .
H18B H 0.082899 0.386722 0.159320 0.121 Uiso 1 1 d G U . . .
O17 O 0.5068(3) 0.35115(17) 0.1403(2) 0.0896(12) Uani 1 1 d G . . . .
H17A H 0.492934 0.363196 0.095919 0.134 Uiso 1 1 d G U . . .
H17B H 0.571611 0.364839 0.150923 0.134 Uiso 1 1 d G U . . .
H10 H 0.232(3) -0.0285(14) 0.3900(19) 0.016(9) Uiso 1 1 d . . . . .
H1 H 0.771(3) 0.2799(17) 0.102(2) 0.030(11) Uiso 1 1 d . . . . .
H7 H 0.705(4) 0.286(2) 0.381(3) 0.051(15) Uiso 1 1 d . . . . .
H4 H 0.295(4) -0.040(2) 0.112(3) 0.061(16) Uiso 1 1 d . . . . .

loop_
_atom_site_aniso_label
_atom_site_aniso_U_11
_atom_site_aniso_U_22
_atom_site_aniso_U_33
_atom_site_aniso_U_23
_atom_site_aniso_U_13
_atom_site_aniso_U_12
S10 0.0248(5) 0.0261(5) 0.0328(5) 0.0054(4) 0.0020(4) 0.0021(4)
S9 0.0477(7) 0.0332(6) 0.0418(6) 0.0007(4) -0.0141(5) -0.0032(5)
O15 0.0264(15) 0.0390(16) 0.0652(18) 0.0188(13) -0.0017(13) -0.0079(12)
O16 0.0592(19) 0.0503(17) 0.0306(14) 0.0016(12) 0.0076(13) 0.0180(15)
N11 0.0300(17) 0.0236(15) 0.0327(15) 0.0006(12) -0.0030(13) 0.0033(13)
N12 0.0288(17) 0.0166(15) 0.0434(17) 0.0032(12) -0.0010(13) -0.0017(12)
N10 0.0308(19) 0.039(2) 0.0438(19) 0.0035(17) 0.0015(15) 0.0065(16)
C32 0.0184(18) 0.0291(19) 0.0382(19) 0.0018(15) -0.0057(14) -0.0006(15)
C31 0.0246(19) 0.0187(17) 0.0273(17) -0.0024(13) 0.0022(14) 0.0006(14)
C36 0.0207(18) 0.0274(19) 0.0354(19) 0.0002(15) -0.0009(14) -0.0040(15)
C34 0.0230(19) 0.0168(17) 0.0326(18) -0.0035(14) 0.0024(14) 0.0001(14)
C30 0.025(2) 0.0233(18) 0.0322(18) 0.0077(14) 0.0009(15) -0.0033(15)
C33 0.0193(19) 0.0255(19) 0.040(2) -0.0016(15) -0.0031(15) -0.0048(15)
C35 0.0221(19) 0.0278(19) 0.0379(19) 0.0040(15) -0.0036(15) 0.0011(15)
C29 0.026(2) 0.057(3) 0.057(3) 0.020(2) -0.0025(19) 0.005(2)
C28 0.038(3) 0.055(3) 0.055(3) 0.015(2) -0.016(2) -0.012(2)
S7 0.0271(5) 0.0272(5) 0.0366(5) -0.0063(4) 0.0052(4) -0.0032(4)
S6 0.0457(6) 0.0338(6) 0.0491(6) -0.0040(4) -0.0166(5) 0.0059(5)
O9 0.069(2) 0.0480(18) 0.0367(15) 0.0006(13) 0.0093(14) -0.0193(15)
O10 0.0239(15) 0.0461(17) 0.080(2) -0.0276(15) 0.0028(14) 0.0045(13)
N9 0.0244(16) 0.0182(14) 0.0395(16) 0.0005(12) 0.0017(13) 0.0015(12)
N8 0.0305(17) 0.0208(15) 0.0355(16) -0.0017(12) -0.0046(13) -0.0035(13)
N7 0.0318(19) 0.0321(19) 0.043(2) -0.0066(16) 0.0050(15) -0.0056(15)
C22 0.026(2) 0.0200(18) 0.0325(18) 0.0014(14) 0.0016(15) -0.0018(15)
C25 0.0256(19) 0.0149(17) 0.0316(18) 0.0022(13) 0.0018(14) 0.0002(14)
C27 0.0190(19) 0.0265(19) 0.042(2) -0.0027(16) 0.0002(15) 0.0044(15)
C26 0.0204(19) 0.030(2) 0.0378(19) -0.0031(15) -0.0030(15) -0.0025(15)
C21 0.026(2) 0.0241(19) 0.0341(19) -0.0090(15) 0.0019(15) 0.0019(16)
C24 0.0196(19) 0.0252(19) 0.045(2) 0.0000(16) -0.0038(15) 0.0075(15)
C23 0.0219(19) 0.031(2) 0.042(2) -0.0006(16) -0.0075(15) -0.0007(16)
C20 0.025(2) 0.049(3) 0.067(3) -0.020(2) 0.001(2) -0.0039(19)
C19 0.030(2) 0.055(3) 0.067(3) -0.026(2) -0.013(2) 0.008(2)
S4 0.0275(5) 0.0249(5) 0.0355(5) -0.0057(4) 0.0077(4) -0.0013(4)
S3 0.0484(7) 0.0328(6) 0.0514(6) -0.0049(5) -0.0167(5) 0.0055(5)
O3 0.0601(19) 0.0387(16) 0.0362(15) -0.0007(12) 0.0110(13) -0.0135(14)
O4 0.0242(15) 0.0413(16) 0.073(2) -0.0233(14) 0.0085(13) 0.0055(12)
N6 0.0258(16) 0.0178(15) 0.0374(16) -0.0021(12) 0.0019(13) 0.0018(12)
N5 0.0302(17) 0.0221(15) 0.0345(16) -0.0028(12) -0.0025(13) -0.0017(13)
N4 0.0316(19) 0.0314(19) 0.0437(19) -0.0096(15) 0.0056(15) -0.0032(15)
C16 0.0227(19) 0.0165(16) 0.0305(17) 0.0048(13) 0.0044(14) -0.0012(14)
C13 0.0247(19) 0.0153(17) 0.0332(18) 0.0005(13) 0.0069(14) -0.0001(14)
C14 0.0209(19) 0.0266(19) 0.039(2) -0.0031(15) -0.0057(15) -0.0006(15)
C18 0.0192(19) 0.0278(19) 0.039(2) 0.0002(15) 0.0016(15) 0.0032(15)
C15 0.0210(19) 0.0222(18) 0.044(2) -0.0011(15) -0.0024(15) 0.0084(15)
C12 0.032(2) 0.0208(18) 0.0330(18) -0.0092(14) 0.0039(16) 0.0015(16)
C17 0.0195(19) 0.0268(19) 0.041(2) -0.0040(15) -0.0006(15) 0.0003(15)
C11 0.033(2) 0.045(3) 0.065(3) -0.023(2) 0.001(2) -0.005(2)
C10 0.036(2) 0.049(3) 0.065(3) -0.028(2) -0.013(2) 0.008(2)
S2 0.0289(5) 0.0252(5) 0.0395(5) 0.0100(4) 0.0076(4) 0.0038(4)
S1 0.0619(7) 0.0323(6) 0.0426(6) 0.0032(4) -0.0167(5) -0.0056(5)
O1 0.065(2) 0.0463(17) 0.0371(15) 0.0082(13) 0.0185(14) 0.0193(15)
O2 0.0251(15) 0.0409(17) 0.085(2) 0.0270(15) 0.0023(14) -0.0060(12)
N3 0.0264(16) 0.0191(15) 0.0361(16) 0.0032(12) 0.0006(13) -0.0016(12)
N2 0.0309(17) 0.0229(16) 0.0347(16) 0.0036(12) -0.0034(13) 0.0045(13)
N1 0.0259(18) 0.0382(19) 0.044(2) 0.0070(16) 0.0012(15) 0.0059(15)
C7 0.0268(19) 0.0187(17) 0.0265(17) -0.0016(13) 0.0015(14) -0.0008(14)
C9 0.0172(18) 0.0249(18) 0.0375(19) 0.0005(15) 0.0022(15) -0.0041(14)
C6 0.0205(19) 0.0259(19) 0.0366(19) 0.0012(15) -0.0008(15) -0.0057(15)
C4 0.026(2) 0.0192(17) 0.0309(18) 0.0022(14) 0.0051(14) 0.0001(15)
C8 0.0213(19) 0.0267(19) 0.0329(18) 0.0040(15) -0.0018(14) 0.0008(15)
C5 0.024(2) 0.0270(19) 0.0353(19) 0.0023(15) -0.0065(15) 0.0005(15)
C3 0.031(2) 0.0220(18) 0.0314(18) 0.0103(14) 0.0016(15) -0.0043(16)
C1 0.046(3) 0.056(3) 0.064(3) 0.027(2) -0.024(2) -0.021(2)
C2 0.026(2) 0.060(3) 0.066(3) 0.024(2) -0.001(2) 0.002(2)
S8 0.0288(6) 0.0172(5) 0.0381(5) 0.0020(3) 0.0029(4) 0.0006(3)
O11 0.0251(15) 0.0204(15) 0.0707(19) -0.0069(11) -0.0009(13) -0.0018(10)
O12 0.0339(16) 0.0441(17) 0.0596(18) -0.0027(13) -0.0033(13) -0.0077(13)
O14 0.0441(18) 0.0552(19) 0.072(2) -0.0147(16) 0.0104(15) 0.0125(15)
O13 0.085(3) 0.074(2) 0.068(2) 0.0372(19) -0.0030(19) -0.008(2)
S5 0.0263(6) 0.0179(5) 0.0432(5) -0.0017(3) 0.0032(4) -0.0002(3)
O8 0.0276(16) 0.0199(15) 0.076(2) 0.0048(12) -0.0011(14) 0.0007(10)
O6 0.0332(16) 0.0429(16) 0.0652(19) 0.0048(14) -0.0046(13) 0.0066(13)
O7 0.0414(18) 0.0567(19) 0.072(2) 0.0196(16) -0.0004(15) -0.0194(15)
O5 0.091(3) 0.077(2) 0.060(2) -0.0298(18) -0.0033(19) 0.011(2)
O18 0.083(3) 0.098(3) 0.062(2) -0.012(2) -0.0122(19) 0.006(2)
O17 0.101(3) 0.104(3) 0.064(2) 0.028(2) -0.003(2) -0.018(2)

loop_
_atom_type_symbol
_atom_type_description
_atom_type_scat_dispersion_real
_atom_type_scat_dispersion_imag
_atom_type_scat_source
C C 0.0033 0.0016 'International Tables Vol C Tables 4.2.6.8 and 6.1.1.4'
H H 0.0000 0.0000 'International Tables Vol C Tables 4.2.6.8 and 6.1.1.4'
O O 0.0106 0.0060 'International Tables Vol C Tables 4.2.6.8 and 6.1.1.4'
S S 0.1246 0.1234 'International Tables Vol C Tables 4.2.6.8 and 6.1.1.4'
N N 0.0061 0.0033 'International Tables Vol C Tables 4.2.6.8 and 6.1.1.4'

loop_
_geom_angle_atom_site_label_1
_geom_angle_atom_site_label_2
_geom_angle_atom_site_label_3
_geom_angle
_geom_angle_site_symmetry_1
_geom_angle_site_symmetry_3
_geom_angle_publ_flag
O15 S10 O16 117.60(18) . . ?
O15 S10 N11 106.79(16) . . ?
O16 S10 N11 112.16(16) . . ?
O15 S10 C31 105.68(15) . . ?
O16 S10 C31 107.24(16) . . ?
N11 S10 C31 106.69(15) . . ?
C28 S9 C30 91.3(2) . . ?
C30 N11 S10 121.3(3) . . ?
C34 N12 H12A 109.5 . . ?
C34 N12 H12B 109.5 . . ?
H12A N12 H12B 109.5 . . ?
C34 N12 H12C 109.5 . . ?
H12A N12 H12C 109.5 . . ?
H12B N12 H12C 109.5 . . ?
C30 N10 C29 114.9(4) . . ?
C30 N10 H10 121(2) . . ?
C29 N10 H10 124(2) . . ?
C33 C32 C31 119.1(3) . . ?
C33 C32 H32 120.5 . . ?
C31 C32 H32 120.5 . . ?
C36 C31 C32 120.9(3) . . ?
C36 C31 S10 118.9(3) . . ?
C32 C31 S10 120.2(3) . . ?
C35 C36 C31 119.8(3) . . ?
C35 C36 H36 120.1 . . ?
C31 C36 H36 120.1 . . ?
C33 C34 C35 121.3(3) . . ?
C33 C34 N12 120.5(3) . . ?
C35 C34 N12 118.2(3) . . ?
N10 C30 N11 120.1(3) . . ?
N10 C30 S9 109.2(3) . . ?
N11 C30 S9 130.8(3) . . ?
C34 C33 C32 119.5(3) . . ?
C34 C33 H33 120.3 . . ?
C32 C33 H33 120.3 . . ?
C36 C35 C34 119.4(3) . . ?
C36 C35 H35 120.3 . . ?
C34 C35 H35 120.3 . . ?
C28 C29 N10 113.4(4) . . ?
C28 C29 H29 123.3 . . ?
N10 C29 H29 123.3 . . ?
C29 C28 S9 111.3(3) . . ?
C29 C28 H28 124.4 . . ?
S9 C28 H28 124.4 . . ?
O10 S7 O9 118.31(19) . . ?
O10 S7 N8 106.93(17) . . ?
O9 S7 N8 111.36(16) . . ?
O10 S7 C22 105.65(16) . . ?
O9 S7 C22 107.11(17) . . ?
N8 S7 C22 106.80(15) . . ?
C21 S6 C19 90.1(2) . . ?
C25 N9 H9A 109.5 . . ?
C25 N9 H9B 109.5 . . ?
H9A N9 H9B 109.5 . . ?
C25 N9 H9C 109.5 . . ?
H9A N9 H9C 109.5 . . ?
H9B N9 H9C 109.5 . . ?
C21 N8 S7 122.4(3) . . ?
C21 N7 C20 115.4(4) . . ?
C21 N7 H7 121(4) . . ?
C20 N7 H7 124(4) . . ?
C27 C22 C23 120.4(3) . . ?
C27 C22 S7 119.5(3) . . ?
C23 C22 S7 120.0(3) . . ?
C24 C25 C26 121.3(3) . . ?
C24 C25 N9 119.8(3) . . ?
C26 C25 N9 118.8(3) . . ?
C22 C27 C26 120.1(3) . . ?
C22 C27 H27 120.0 . . ?
C26 C27 H27 120.0 . . ?
C27 C26 C25 119.1(3) . . ?
C27 C26 H26 120.5 . . ?
C25 C26 H26 120.5 . . ?
N8 C21 N7 119.6(3) . . ?
N8 C21 S6 130.7(3) . . ?
N7 C21 S6 109.7(3) . . ?
C25 C24 C23 119.3(3) . . ?
C25 C24 H24 120.4 . . ?
C23 C24 H24 120.4 . . ?
C24 C23 C22 119.8(3) . . ?
C24 C23 H23 120.1 . . ?
C22 C23 H23 120.1 . . ?
C19 C20 N7 112.5(4) . . ?
C19 C20 H20 123.8 . . ?
N7 C20 H20 123.8 . . ?
C20 C19 S6 112.3(3) . . ?
C20 C19 H19 123.9 . . ?
S6 C19 H19 123.9 . . ?
O4 S4 O3 118.96(18) . . ?
O4 S4 N5 106.32(17) . . ?
O3 S4 N5 111.53(16) . . ?
O4 S4 C13 105.79(16) . . ?
O3 S4 C13 107.17(16) . . ?
N5 S4 C13 106.26(15) . . ?
C12 S3 C10 90.2(2) . . ?
C16 N6 H6A 109.5 . . ?
C16 N6 H6B 109.5 . . ?
H6A N6 H6B 109.5 . . ?
C16 N6 H6C 109.5 . . ?
H6A N6 H6C 109.5 . . ?
H6B N6 H6C 109.5 . . ?
C12 N5 S4 121.7(3) . . ?
C12 N4 C11 115.2(4) . . ?
C12 N4 H4 123(3) . . ?
C11 N4 H4 122(3) . . ?
C15 C16 C17 121.6(3) . . ?
C15 C16 N6 119.4(3) . . ?
C17 C16 N6 118.9(3) . . ?
C18 C13 C14 120.4(3) . . ?
C18 C13 S4 119.5(3) . . ?
C14 C13 S4 120.0(3) . . ?
C13 C14 C15 120.0(3) . . ?
C13 C14 H14 120.0 . . ?
C15 C14 H14 120.0 . . ?
C17 C18 C13 120.0(3) . . ?
C17 C18 H18 120.0 . . ?
C13 C18 H18 120.0 . . ?
C16 C15 C14 118.8(3) . . ?
C16 C15 H15 120.6 . . ?
C14 C15 H15 120.6 . . ?
N5 C12 N4 119.3(3) . . ?
N5 C12 S3 131.0(3) . . ?
N4 C12 S3 109.7(3) . . ?
C18 C17 C16 119.2(3) . . ?
C18 C17 H17 120.4 . . ?
C16 C17 H17 120.4 . . ?
C10 C11 N4 112.8(4) . . ?
C10 C11 H11A 123.6 . . ?
N4 C11 H11A 123.6 . . ?
C11 C10 S3 112.0(3) . . ?
C11 C10 H10A 124.0 . . ?
S3 C10 H10A 124.0 . . ?
O2 S2 O1 118.36(19) . . ?
O2 S2 N2 106.46(17) . . ?
O1 S2 N2 112.15(16) . . ?
O2 S2 C4 105.79(16) . . ?
O1 S2 C4 106.87(16) . . ?
N2 S2 C4 106.46(15) . . ?
C1 S1 C3 91.3(2) . . ?
C7 N3 H3A 109.5 . . ?
C7 N3 H3B 109.5 . . ?
H3A N3 H3B 109.5 . . ?
C7 N3 H3C 109.5 . . ?
H3A N3 H3C 109.5 . . ?
H3B N3 H3C 109.5 . . ?
C3 N2 S2 120.9(3) . . ?
C3 N1 C2 114.7(4) . . ?
C3 N1 H1 121(3) . . ?
C2 N1 H1 124(3) . . ?
C6 C7 C8 121.7(3) . . ?
C6 C7 N3 120.4(3) . . ?
C8 C7 N3 118.0(3) . . ?
C8 C9 C4 120.0(3) . . ?
C8 C9 H9 120.0 . . ?
C4 C9 H9 120.0 . . ?
C7 C6 C5 119.1(3) . . ?
C7 C6 H6 120.5 . . ?
C5 C6 H6 120.5 . . ?
C9 C4 C5 120.5(3) . . ?
C9 C4 S2 119.1(3) . . ?
C5 C4 S2 120.3(3) . . ?
C9 C8 C7 119.1(3) . . ?
C9 C8 H8A 120.5 . . ?
C7 C8 H8A 120.5 . . ?
C6 C5 C4 119.6(3) . . ?
C6 C5 H5A 120.2 . . ?
C4 C5 H5A 120.2 . . ?
N2 C3 N1 120.1(3) . . ?
N2 C3 S1 130.6(3) . . ?
N1 C3 S1 109.3(3) . . ?
C2 C1 S1 111.3(3) . . ?
C2 C1 H1A 124.4 . . ?
S1 C1 H1A 124.4 . . ?
C1 C2 N1 113.4(4) . . ?
C1 C2 H2A 123.3 . . ?
N1 C2 H2A 123.3 . . ?
O13 S8 O14 110.9(2) . . ?
O13 S8 O11 110.9(2) . . ?
O14 S8 O11 109.24(17) . . ?
O13 S8 O12 108.88(19) . . ?
O14 S8 O12 109.00(18) . . ?
O11 S8 O12 107.77(15) . . ?
O5 S5 O7 110.6(2) . . ?
O5 S5 O8 110.2(2) . . ?
O7 S5 O8 108.80(17) . . ?
O5 S5 O6 110.89(19) . . ?
O7 S5 O6 108.89(17) . . ?
O8 S5 O6 107.45(15) . . ?
H18A O18 H18B 104.5 . . ?
H17A O17 H17B 104.5 . . ?

loop_
_geom_bond_atom_site_label_1
_geom_bond_atom_site_label_2
_geom_bond_distance
_geom_bond_site_symmetry_2
_geom_bond_publ_flag
S10 O15 1.436(3) . ?
S10 O16 1.436(3) . ?
S10 N11 1.594(3) . ?
S10 C31 1.778(3) . ?
S9 C28 1.716(4) . ?
S9 C30 1.737(4) . ?
N11 C30 1.334(4) . ?
N12 C34 1.455(4) . ?
N12 H12A 0.8900 . ?
N12 H12B 0.8900 . ?
N12 H12C 0.8900 . ?
N10 C30 1.327(5) . ?
N10 C29 1.389(5) . ?
N10 H10 0.87(3) . ?
C32 C33 1.387(5) . ?
C32 C31 1.388(5) . ?
C32 H32 0.9300 . ?
C31 C36 1.379(5) . ?
C36 C35 1.377(5) . ?
C36 H36 0.9300 . ?
C34 C33 1.377(5) . ?
C34 C35 1.378(5) . ?
C33 H33 0.9300 . ?
C35 H35 0.9300 . ?
C29 C28 1.314(6) . ?
C29 H29 0.9300 . ?
C28 H28 0.9300 . ?
S7 O10 1.433(3) . ?
S7 O9 1.434(3) . ?
S7 N8 1.591(3) . ?
S7 C22 1.777(3) . ?
S6 C21 1.728(4) . ?
S6 C19 1.739(5) . ?
N9 C25 1.458(4) . ?
N9 H9A 0.8900 . ?
N9 H9B 0.8900 . ?
N9 H9C 0.8900 . ?
N8 C21 1.332(4) . ?
N7 C21 1.339(5) . ?
N7 C20 1.378(5) . ?
N7 H7 0.78(4) . ?
C22 C27 1.379(5) . ?
C22 C23 1.389(5) . ?
C25 C24 1.376(5) . ?
C25 C26 1.388(5) . ?
C27 C26 1.380(5) . ?
C27 H27 0.9300 . ?
C26 H26 0.9300 . ?
C24 C23 1.382(5) . ?
C24 H24 0.9300 . ?
C23 H23 0.9300 . ?
C20 C19 1.309(6) . ?
C20 H20 0.9300 . ?
C19 H19 0.9300 . ?
S4 O4 1.429(3) . ?
S4 O3 1.442(3) . ?
S4 N5 1.598(3) . ?
S4 C13 1.776(3) . ?
S3 C12 1.727(4) . ?
S3 C10 1.737(5) . ?
N6 C16 1.462(4) . ?
N6 H6A 0.8900 . ?
N6 H6B 0.8900 . ?
N6 H6C 0.8900 . ?
N5 C12 1.328(4) . ?
N4 C12 1.343(5) . ?
N4 C11 1.376(5) . ?
N4 H4 0.86(5) . ?
C16 C15 1.380(5) . ?
C16 C17 1.381(5) . ?
C13 C18 1.384(5) . ?
C13 C14 1.384(5) . ?
C14 C15 1.388(5) . ?
C14 H14 0.9300 . ?
C18 C17 1.380(5) . ?
C18 H18 0.9300 . ?
C15 H15 0.9300 . ?
C17 H17 0.9300 . ?
C11 C10 1.312(6) . ?
C11 H11A 0.9300 . ?
C10 H10A 0.9300 . ?
S2 O2 1.434(3) . ?
S2 O1 1.439(3) . ?
S2 N2 1.592(3) . ?
S2 C4 1.776(3) . ?
S1 C1 1.713(5) . ?
S1 C3 1.736(4) . ?
N3 C7 1.459(4) . ?
N3 H3A 0.8900 . ?
N3 H3B 0.8900 . ?
N3 H3C 0.8900 . ?
N2 C3 1.331(4) . ?
N1 C3 1.335(5) . ?
N1 C2 1.385(5) . ?
N1 H1 0.87(4) . ?
C7 C6 1.376(5) . ?
C7 C8 1.383(5) . ?
C9 C8 1.379(5) . ?
C9 C4 1.381(5) . ?
C9 H9 0.9300 . ?
C6 C5 1.388(5) . ?
C6 H6 0.9300 . ?
C4 C5 1.388(5) . ?
C8 H8A 0.9300 . ?
C5 H5A 0.9300 . ?
C1 C2 1.323(7) . ?
C1 H1A 0.9300 . ?
C2 H2A 0.9300 . ?
S8 O13 1.444(3) . ?
S8 O14 1.454(3) . ?
S8 O11 1.466(3) . ?
S8 O12 1.482(3) . ?
S5 O5 1.444(3) . ?
S5 O7 1.462(3) . ?
S5 O8 1.464(3) . ?
S5 O6 1.479(3) . ?
O18 H18A 0.8500 . ?
O18 H18B 0.8501 . ?
O17 H17A 0.8500 . ?
O17 H17B 0.8500 . ?

loop_
_geom_torsion_atom_site_label_1
_geom_torsion_atom_site_label_2
_geom_torsion_atom_site_label_3
_geom_torsion_atom_site_label_4
_geom_torsion
_geom_torsion_site_symmetry_1
_geom_torsion_site_symmetry_2
_geom_torsion_site_symmetry_3
_geom_torsion_site_symmetry_4
_geom_torsion_publ_flag
O15 S10 N11 C30 -153.0(3) . . . . ?
O16 S10 N11 C30 -22.8(3) . . . . ?
C31 S10 N11 C30 94.3(3) . . . . ?
C33 C32 C31 C36 -0.4(5) . . . . ?
C33 C32 C31 S10 -177.8(3) . . . . ?
O15 S10 C31 C36 14.8(3) . . . . ?
O16 S10 C31 C36 -111.5(3) . . . . ?
N11 S10 C31 C36 128.2(3) . . . . ?
O15 S10 C31 C32 -167.8(3) . . . . ?
O16 S10 C31 C32 65.9(3) . . . . ?
N11 S10 C31 C32 -54.4(3) . . . . ?
C32 C31 C36 C35 -0.5(5) . . . . ?
S10 C31 C36 C35 176.9(3) . . . . ?
C29 N10 C30 N11 179.8(3) . . . . ?
C29 N10 C30 S9 -0.3(4) . . . . ?
S10 N11 C30 N10 -178.7(3) . . . . ?
S10 N11 C30 S9 1.4(5) . . . . ?
C28 S9 C30 N10 0.8(3) . . . . ?
C28 S9 C30 N11 -179.2(3) . . . . ?
C35 C34 C33 C32 -1.1(5) . . . . ?
N12 C34 C33 C32 179.1(3) . . . . ?
C31 C32 C33 C34 1.2(5) . . . . ?
C31 C36 C35 C34 0.6(5) . . . . ?
C33 C34 C35 C36 0.2(5) . . . . ?
N12 C34 C35 C36 -180.0(3) . . . . ?
C30 N10 C29 C28 -0.7(5) . . . . ?
N10 C29 C28 S9 1.3(5) . . . . ?
C30 S9 C28 C29 -1.2(3) . . . . ?
O10 S7 N8 C21 153.8(3) . . . . ?
O9 S7 N8 C21 23.2(3) . . . . ?
C22 S7 N8 C21 -93.5(3) . . . . ?
O10 S7 C22 C27 -6.1(3) . . . . ?
O9 S7 C22 C27 120.9(3) . . . . ?
N8 S7 C22 C27 -119.7(3) . . . . ?
O10 S7 C22 C23 176.3(3) . . . . ?
O9 S7 C22 C23 -56.8(3) . . . . ?
N8 S7 C22 C23 62.7(3) . . . . ?
C23 C22 C27 C26 0.1(5) . . . . ?
S7 C22 C27 C26 -177.5(3) . . . . ?
C22 C27 C26 C25 -0.9(5) . . . . ?
C24 C25 C26 C27 0.6(5) . . . . ?
N9 C25 C26 C27 -179.2(3) . . . . ?
S7 N8 C21 N7 179.4(3) . . . . ?
S7 N8 C21 S6 -0.2(5) . . . . ?
C20 N7 C21 N8 -180.0(3) . . . . ?
C20 N7 C21 S6 -0.3(4) . . . . ?
C19 S6 C21 N8 179.0(4) . . . . ?
C19 S6 C21 N7 -0.7(3) . . . . ?
C26 C25 C24 C23 0.7(5) . . . . ?
N9 C25 C24 C23 -179.6(3) . . . . ?
C25 C24 C23 C22 -1.5(5) . . . . ?
C27 C22 C23 C24 1.2(5) . . . . ?
S7 C22 C23 C24 178.8(3) . . . . ?
C21 N7 C20 C19 1.5(5) . . . . ?
N7 C20 C19 S6 -2.0(5) . . . . ?
C21 S6 C19 C20 1.5(3) . . . . ?
O4 S4 N5 C12 -155.0(3) . . . . ?
O3 S4 N5 C12 -23.9(3) . . . . ?
C13 S4 N5 C12 92.6(3) . . . . ?
O4 S4 C13 C18 5.2(3) . . . . ?
O3 S4 C13 C18 -122.7(3) . . . . ?
N5 S4 C13 C18 117.9(3) . . . . ?
O4 S4 C13 C14 -177.5(3) . . . . ?
O3 S4 C13 C14 54.6(3) . . . . ?
N5 S4 C13 C14 -64.7(3) . . . . ?
C18 C13 C14 C15 -1.0(5) . . . . ?
S4 C13 C14 C15 -178.4(3) . . . . ?
C14 C13 C18 C17 -0.2(5) . . . . ?
S4 C13 C18 C17 177.2(3) . . . . ?
C17 C16 C15 C14 -1.3(5) . . . . ?
N6 C16 C15 C14 179.9(3) . . . . ?
C13 C14 C15 C16 1.7(5) . . . . ?
S4 N5 C12 N4 -177.4(2) . . . . ?
S4 N5 C12 S3 1.1(5) . . . . ?
C11 N4 C12 N5 179.2(3) . . . . ?
C11 N4 C12 S3 0.4(4) . . . . ?
C10 S3 C12 N5 -178.1(3) . . . . ?
C10 S3 C12 N4 0.5(3) . . . . ?
C13 C18 C17 C16 0.7(5) . . . . ?
C15 C16 C17 C18 0.0(5) . . . . ?
N6 C16 C17 C18 178.9(3) . . . . ?
C12 N4 C11 C10 -1.5(5) . . . . ?
N4 C11 C10 S3 1.9(5) . . . . ?
C12 S3 C10 C11 -1.4(3) . . . . ?
O2 S2 N2 C3 153.4(3) . . . . ?
O1 S2 N2 C3 22.5(3) . . . . ?
C4 S2 N2 C3 -94.0(3) . . . . ?
C8 C7 C6 C5 1.2(5) . . . . ?
N3 C7 C6 C5 -178.7(3) . . . . ?
C8 C9 C4 C5 1.0(5) . . . . ?
C8 C9 C4 S2 -175.6(3) . . . . ?
O2 S2 C4 C9 -12.8(3) . . . . ?
O1 S2 C4 C9 114.2(3) . . . . ?
N2 S2 C4 C9 -125.8(3) . . . . ?
O2 S2 C4 C5 170.6(3) . . . . ?
O1 S2 C4 C5 -62.5(3) . . . . ?
N2 S2 C4 C5 57.6(3) . . . . ?
C4 C9 C8 C7 -1.2(5) . . . . ?
C6 C7 C8 C9 0.1(5) . . . . ?
N3 C7 C8 C9 179.9(3) . . . . ?
C7 C6 C5 C4 -1.3(5) . . . . ?
C9 C4 C5 C6 0.2(5) . . . . ?
S2 C4 C5 C6 176.8(3) . . . . ?
S2 N2 C3 N1 176.8(3) . . . . ?
S2 N2 C3 S1 -2.6(5) . . . . ?
C2 N1 C3 N2 -179.2(3) . . . . ?
C2 N1 C3 S1 0.4(4) . . . . ?
C1 S1 C3 N2 178.1(3) . . . . ?
C1 S1 C3 N1 -1.4(3) . . . . ?
C3 S1 C1 C2 2.2(3) . . . . ?
S1 C1 C2 N1 -2.4(5) . . . . ?
C3 N1 C2 C1 1.3(5) . . . . ?
